data_4037952
loop_
_publ_author_name
'Luo, Mupeng'
'Zhu, Xinlei'
'Liu, Rufeng'
'Yu, Shunming'
'Wei, Wanguo'

_publ_section_title
;
 FeCl3-Promoted Annulation of 2-haloindoles: Switchable Synthesis of
 Spirooxindole-chromeno[2,3-b]indoles and
 Spirooxindole-chromeno[3,2-b]indoles.
;
_journal_name_full 'The Journal of organic chemistry'
_journal_paper_doi 10.1021/acs.joc.9b03300
_journal_year 2020
_chemical_formula_moiety 'C24 H16 Cl F N2 O4 S'
_chemical_formula_sum 'C24 H16 Cl F N2 O4 S'
_chemical_formula_weight 482.90
_space_group_IT_number 15
_space_group_name_Hall '-C 2yc'
_space_group_name_H-M_alt 'C 1 2/c 1'
_symmetry_cell_setting monoclinic
_symmetry_space_group_name_H-M 'C 1 2/c 1'
_atom_sites_solution_hydrogens geom
_atom_sites_solution_primary direct
_atom_sites_solution_secondary difmap
_audit_creation_method SHELXL-97
_cell_angle_alpha 90.00
_cell_angle_beta 126.62(3)
_cell_angle_gamma 90.00
_cell_formula_units_Z 8
_cell_length_a 19.1173(4)
_cell_length_b 20.3155(5)
_cell_length_c 13.0813(3)
_cell_measurement_reflns_used 8014
_cell_measurement_temperature 296(2)
_cell_measurement_theta_max 67.65
_cell_measurement_theta_min 3.61
_cell_volume 4077.6(16)
_computing_cell_refinement 'Bruker SAINT'
_computing_data_collection 'Bruker APEX2'
_computing_data_reduction 'Bruker SAINT'
_computing_molecular_graphics 'Bruker SHELXTL'
_computing_publication_material 'Bruker SHELXTL'
_computing_structure_refinement 'SHELXL-97 (Sheldrick, 2008)'
_computing_structure_solution 'SHELXS-97 (Sheldrick, 2008)'
_diffrn_ambient_temperature 296(2)
_diffrn_measured_fraction_theta_full 0.940
_diffrn_measured_fraction_theta_max 0.940
_diffrn_measurement_device_type 'Bruker APEX-II CCD'
_diffrn_measurement_method '\f and \w scans'
_diffrn_radiation_monochromator graphite
_diffrn_radiation_source 'fine-focus sealed tube'
_diffrn_radiation_type CuK\a
_diffrn_radiation_wavelength 1.54178
_diffrn_reflns_av_R_equivalents 0.0319
_diffrn_reflns_av_sigmaI/netI 0.0352
_diffrn_reflns_limit_h_max 22
_diffrn_reflns_limit_h_min -20
_diffrn_reflns_limit_k_max 21
_diffrn_reflns_limit_k_min -24
_diffrn_reflns_limit_l_max 14
_diffrn_reflns_limit_l_min -15
_diffrn_reflns_number 9574
_diffrn_reflns_theta_full 66.50
_diffrn_reflns_theta_max 66.50
_diffrn_reflns_theta_min 3.61
_diffrn_standards_number 0
_exptl_absorpt_coefficient_mu 3.029
_exptl_absorpt_correction_T_max 0.7530
_exptl_absorpt_correction_T_min 0.4606
_exptl_absorpt_correction_type multi-scan
_exptl_absorpt_process_details SADABS
_exptl_crystal_colour colorless
_exptl_crystal_density_diffrn 1.573
_exptl_crystal_density_method 'not measured'
_exptl_crystal_description block
_exptl_crystal_F_000 1984
_exptl_crystal_size_max 0.26
_exptl_crystal_size_mid 0.23
_exptl_crystal_size_min 0.12
_refine_diff_density_max 0.244
_refine_diff_density_min -0.338
_refine_diff_density_rms 0.051
_refine_ls_extinction_coef 0.00079(6)
_refine_ls_extinction_expression Fc^*^=kFc[1+0.001xFc^2^\l^3^/sin(2\q)]^-1/4^
_refine_ls_extinction_method SHELXL
_refine_ls_goodness_of_fit_ref 1.064
_refine_ls_hydrogen_treatment constr
_refine_ls_matrix_type full
_refine_ls_number_parameters 299
_refine_ls_number_reflns 3396
_refine_ls_number_restraints 0
_refine_ls_restrained_S_all 1.064
_refine_ls_R_factor_all 0.0364
_refine_ls_R_factor_gt 0.0357
_refine_ls_shift/su_max 0.001
_refine_ls_shift/su_mean 0.000
_refine_ls_structure_factor_coef Fsqd
_refine_ls_weighting_details 'calc w=1/[\s^2^(Fo^2^)+(0.0405P)^2^+4.3278P] where P=(Fo^2^+2Fc^2^)/3'
_refine_ls_weighting_scheme calc
_refine_ls_wR_factor_gt 0.0938
_refine_ls_wR_factor_ref 0.0944
_reflns_number_gt 3297
_reflns_number_total 3396
_reflns_threshold_expression >2sigma(I)
_cod_data_source_file jo9b03300_si_005.cif
_cod_data_source_block 480
_cod_original_cell_volume 4077.75(16)
_cod_original_sg_symbol_H-M 'C 2/c'
_cod_database_code 4037952

loop_
_symmetry_equiv_pos_as_xyz
'x, y, z'
'-x, y, -z+1/2'
'x+1/2, y+1/2, z'
'-x+1/2, y+1/2, -z+1/2'
'-x, -y, -z'
'x, -y, z-1/2'
'-x+1/2, -y+1/2, -z'
'x+1/2, -y+1/2, z-1/2'

loop_
_atom_site_label
_atom_site_type_symbol
_atom_site_fract_x
_atom_site_fract_y
_atom_site_fract_z
_atom_site_U_iso_or_equiv
_atom_site_adp_type
_atom_site_occupancy
_atom_site_symmetry_multiplicity
_atom_site_calc_flag
_atom_site_refinement_flags
_atom_site_disorder_assembly
_atom_site_disorder_group
Cl1 Cl 0.46659(3) -0.10154(3) 1.08722(5) 0.04751(17) Uani 1 1 d . . .
S1 S 0.06617(3) 0.17535(2) 0.58281(4) 0.03839(16) Uani 1 1 d . . .
F1 F 0.22089(10) 0.13007(8) 1.10905(13) 0.0667(4) Uani 1 1 d . . .
O1 O 0.08466(9) 0.15670(8) 0.70169(14) 0.0487(4) Uani 1 1 d . . .
O2 O 0.03333(10) 0.23962(8) 0.53488(16) 0.0555(4) Uani 1 1 d . . .
O3 O 0.30379(9) 0.04940(7) 0.61579(12) 0.0408(3) Uani 1 1 d . . .
O4 O 0.12205(9) 0.00361(7) 0.69303(14) 0.0459(4) Uani 1 1 d . . .
N1 N 0.16019(10) 0.16886(8) 0.59950(14) 0.0329(3) Uani 1 1 d . . .
N2 N 0.17984(10) 0.05753(8) 0.88220(15) 0.0366(4) Uani 1 1 d . . .
C1 C 0.22216(13) 0.14811(11) 0.38811(18) 0.0401(4) Uani 1 1 d . . .
H1B H 0.2573 0.1191 0.3824 0.048 Uiso 1 1 calc R . .
C2 C 0.18017(14) 0.19919(11) 0.30293(19) 0.0433(5) Uani 1 1 d . . .
H2B H 0.1872 0.2048 0.2390 0.052 Uiso 1 1 calc R . .
C3 C 0.12761(14) 0.24227(11) 0.31120(19) 0.0443(5) Uani 1 1 d . . .
H3A H 0.0996 0.2761 0.2519 0.053 Uiso 1 1 calc R . .
C4 C 0.11552(13) 0.23647(10) 0.40508(19) 0.0417(4) Uani 1 1 d . . .
H4A H 0.0804 0.2658 0.4102 0.050 Uiso 1 1 calc R . .
C5 C 0.15786(11) 0.18523(9) 0.49115(16) 0.0323(4) Uani 1 1 d . . .
C6 C 0.21548(11) 0.11202(9) 0.65694(16) 0.0300(4) Uani 1 1 d . . .
C7 C 0.24648(11) 0.07934(9) 0.78048(16) 0.0296(4) Uani 1 1 d . . .
C8 C 0.31492(11) 0.02778(9) 0.80801(16) 0.0295(4) Uani 1 1 d . . .
C9 C 0.35630(11) -0.00936(9) 0.91970(17) 0.0328(4) Uani 1 1 d . . .
H9A H 0.3432 -0.0018 0.9767 0.039 Uiso 1 1 calc R . .
C10 C 0.41623(11) -0.05694(9) 0.94648(17) 0.0340(4) Uani 1 1 d . . .
C11 C 0.43765(12) -0.06971(10) 0.86417(18) 0.0390(4) Uani 1 1 d . . .
H11A H 0.4777 -0.1024 0.8825 0.047 Uiso 1 1 calc R . .
C12 C 0.39845(12) -0.03301(10) 0.75530(18) 0.0390(4) Uani 1 1 d . . .
H12A H 0.4126 -0.0403 0.6994 0.047 Uiso 1 1 calc R . .
C13 C 0.33769(11) 0.01507(9) 0.72743(16) 0.0330(4) Uani 1 1 d . . .
C14 C 0.24534(11) 0.09731(9) 0.58898(16) 0.0324(4) Uani 1 1 d . . .
C15 C 0.21063(11) 0.14111(9) 0.48323(16) 0.0332(4) Uani 1 1 d . . .
C16 C 0.17347(11) 0.04153(9) 0.77550(17) 0.0343(4) Uani 1 1 d . . .
C17 C 0.23991(12) 0.10888(9) 0.94872(17) 0.0340(4) Uani 1 1 d . . .
C18 C 0.26162(14) 0.14362(11) 1.05479(19) 0.0441(5) Uani 1 1 d . . .
C19 C 0.32510(15) 0.19122(12) 1.1075(2) 0.0508(5) Uani 1 1 d . . .
H19A H 0.3395 0.2140 1.1793 0.061 Uiso 1 1 calc R . .
C20 C 0.36752(14) 0.20529(11) 1.0541(2) 0.0472(5) Uani 1 1 d . . .
H20A H 0.4109 0.2373 1.0907 0.057 Uiso 1 1 calc R . .
C21 C 0.34580(12) 0.17195(10) 0.94570(18) 0.0374(4) Uani 1 1 d . . .
H21A H 0.3738 0.1815 0.9089 0.045 Uiso 1 1 calc R . .
C22 C 0.28180(11) 0.12439(9) 0.89413(16) 0.0307(4) Uani 1 1 d . . .
C23 C -0.00206(14) 0.11628(13) 0.4667(2) 0.0551(6) Uani 1 1 d . . .
H23A H -0.0578 0.1168 0.4513 0.083 Uiso 1 1 calc R . .
H23B H 0.0237 0.0735 0.4962 0.083 Uiso 1 1 calc R . .
H23C H -0.0093 0.1263 0.3892 0.083 Uiso 1 1 calc R . .
C24 C 0.11507(14) 0.03549(13) 0.8998(2) 0.0518(5) Uani 1 1 d . . .
H24A H 0.0821 -0.0003 0.8427 0.078 Uiso 1 1 calc R . .
H24B H 0.0765 0.0712 0.8823 0.078 Uiso 1 1 calc R . .
H24C H 0.1439 0.0210 0.9861 0.078 Uiso 1 1 calc R . .

loop_
_atom_site_aniso_label
_atom_site_aniso_U_11
_atom_site_aniso_U_22
_atom_site_aniso_U_33
_atom_site_aniso_U_23
_atom_site_aniso_U_13
_atom_site_aniso_U_12
Cl1 0.0477(3) 0.0417(3) 0.0440(3) 0.0119(2) 0.0224(2) 0.0065(2)
S1 0.0328(3) 0.0438(3) 0.0418(3) 0.00566(19) 0.0239(2) 0.00976(19)
F1 0.0756(9) 0.0933(12) 0.0581(8) -0.0082(7) 0.0544(8) 0.0014(8)
O1 0.0453(8) 0.0637(10) 0.0476(8) 0.0087(7) 0.0333(7) 0.0147(7)
O2 0.0576(9) 0.0521(10) 0.0700(10) 0.0172(8) 0.0452(9) 0.0247(7)
O3 0.0420(7) 0.0521(9) 0.0347(7) 0.0089(6) 0.0263(6) 0.0178(6)
O4 0.0381(7) 0.0468(8) 0.0480(8) -0.0087(6) 0.0231(7) -0.0106(6)
N1 0.0316(8) 0.0348(8) 0.0339(8) 0.0011(6) 0.0204(7) 0.0037(6)
N2 0.0309(8) 0.0447(9) 0.0394(8) 0.0026(7) 0.0238(7) 0.0000(6)
C1 0.0380(10) 0.0490(12) 0.0342(9) 0.0014(8) 0.0221(8) 0.0047(8)
C2 0.0446(11) 0.0518(12) 0.0336(9) 0.0023(8) 0.0233(9) -0.0022(9)
C3 0.0448(11) 0.0430(11) 0.0409(10) 0.0093(8) 0.0233(9) 0.0027(9)
C4 0.0419(10) 0.0379(11) 0.0462(11) 0.0061(8) 0.0267(9) 0.0074(8)
C5 0.0293(9) 0.0335(9) 0.0317(9) -0.0013(7) 0.0168(8) -0.0016(7)
C6 0.0259(8) 0.0334(9) 0.0296(8) -0.0018(7) 0.0159(7) 0.0005(7)
C7 0.0259(8) 0.0335(9) 0.0304(8) -0.0012(7) 0.0174(7) 0.0006(7)
C8 0.0251(8) 0.0303(9) 0.0317(8) -0.0027(7) 0.0162(7) -0.0015(7)
C9 0.0313(8) 0.0341(9) 0.0323(9) -0.0020(7) 0.0186(8) -0.0029(7)
C10 0.0288(8) 0.0304(9) 0.0340(9) 0.0007(7) 0.0141(8) -0.0032(7)
C11 0.0326(9) 0.0368(10) 0.0420(10) -0.0006(8) 0.0192(8) 0.0058(8)
C12 0.0358(10) 0.0447(11) 0.0383(10) -0.0019(8) 0.0231(8) 0.0066(8)
C13 0.0292(8) 0.0382(10) 0.0295(8) 0.0006(7) 0.0164(7) 0.0029(7)
C14 0.0285(8) 0.0366(10) 0.0304(9) -0.0002(7) 0.0166(7) 0.0045(7)
C15 0.0282(8) 0.0377(10) 0.0289(8) -0.0018(7) 0.0145(7) -0.0010(7)
C16 0.0278(8) 0.0363(10) 0.0364(9) 0.0024(8) 0.0179(8) 0.0021(7)
C17 0.0307(9) 0.0392(10) 0.0325(9) 0.0028(7) 0.0191(8) 0.0058(7)
C18 0.0477(11) 0.0552(13) 0.0388(10) 0.0017(9) 0.0308(9) 0.0103(9)
C19 0.0563(13) 0.0512(13) 0.0377(11) -0.0102(9) 0.0241(10) 0.0054(10)
C20 0.0464(11) 0.0406(11) 0.0441(11) -0.0071(9) 0.0213(10) -0.0030(9)
C21 0.0340(9) 0.0378(10) 0.0379(10) -0.0001(8) 0.0201(8) -0.0007(8)
C22 0.0283(8) 0.0331(9) 0.0289(8) 0.0011(7) 0.0161(7) 0.0047(7)
C23 0.0342(10) 0.0686(16) 0.0492(12) 0.0015(11) 0.0176(10) -0.0072(10)
C24 0.0423(11) 0.0685(15) 0.0585(13) 0.0068(11) 0.0377(11) -0.0014(10)

loop_
_atom_type_symbol
_atom_type_description
_atom_type_scat_dispersion_real
_atom_type_scat_dispersion_imag
_atom_type_scat_source
C C 0.0181 0.0091 'International Tables Vol C Tables 4.2.6.8 and 6.1.1.4'
H H 0.0000 0.0000 'International Tables Vol C Tables 4.2.6.8 and 6.1.1.4'
N N 0.0311 0.0180 'International Tables Vol C Tables 4.2.6.8 and 6.1.1.4'
O O 0.0492 0.0322 'International Tables Vol C Tables 4.2.6.8 and 6.1.1.4'
S S 0.3331 0.5567 'International Tables Vol C Tables 4.2.6.8 and 6.1.1.4'
Cl Cl 0.3639 0.7018 'International Tables Vol C Tables 4.2.6.8 and 6.1.1.4'
F F 0.0727 0.0534 'International Tables Vol C Tables 4.2.6.8 and 6.1.1.4'

loop_
_geom_angle_atom_site_label_1
_geom_angle_atom_site_label_2
_geom_angle_atom_site_label_3
_geom_angle
_geom_angle_site_symmetry_1
_geom_angle_site_symmetry_3
_geom_angle_publ_flag
O2 S1 O1 118.82(10) . . ?
O2 S1 N1 106.60(9) . . ?
O1 S1 N1 106.69(9) . . ?
O2 S1 C23 109.95(12) . . ?
O1 S1 C23 109.57(11) . . ?
N1 S1 C23 104.10(10) . . ?
C14 O3 C13 115.39(14) . . ?
C5 N1 C6 106.45(14) . . ?
C5 N1 S1 117.00(12) . . ?
C6 N1 S1 121.76(12) . . ?
C16 N2 C17 110.57(15) . . ?
C16 N2 C24 121.46(17) . . ?
C17 N2 C24 125.99(17) . . ?
C2 C1 C15 118.22(18) . . ?
C2 C1 H1B 120.9 . . ?
C15 C1 H1B 120.9 . . ?
C1 C2 C3 120.88(19) . . ?
C1 C2 H2B 119.6 . . ?
C3 C2 H2B 119.6 . . ?
C4 C3 C2 121.92(19) . . ?
C4 C3 H3A 119.0 . . ?
C2 C3 H3A 119.0 . . ?
C3 C4 C5 117.35(18) . . ?
C3 C4 H4A 121.3 . . ?
C5 C4 H4A 121.3 . . ?
C4 C5 C15 121.26(17) . . ?
C4 C5 N1 129.62(17) . . ?
C15 C5 N1 109.08(16) . . ?
C14 C6 N1 107.60(15) . . ?
C14 C6 C7 124.15(16) . . ?
N1 C6 C7 127.72(15) . . ?
C6 C7 C22 116.50(15) . . ?
C6 C7 C8 106.65(14) . . ?
C22 C7 C8 111.17(14) . . ?
C6 C7 C16 113.78(14) . . ?
C22 C7 C16 101.64(14) . . ?
C8 C7 C16 106.78(14) . . ?
C13 C8 C9 117.18(16) . . ?
C13 C8 C7 123.89(16) . . ?
C9 C8 C7 118.92(15) . . ?
C10 C9 C8 120.81(17) . . ?
C10 C9 H9A 119.6 . . ?
C8 C9 H9A 119.6 . . ?
C9 C10 C11 121.40(17) . . ?
C9 C10 Cl1 119.15(15) . . ?
C11 C10 Cl1 119.45(14) . . ?
C12 C11 C10 118.33(17) . . ?
C12 C11 H11A 120.8 . . ?
C10 C11 H11A 120.8 . . ?
C11 C12 C13 120.61(18) . . ?
C11 C12 H12A 119.7 . . ?
C13 C12 H12A 119.7 . . ?
O3 C13 C8 123.27(16) . . ?
O3 C13 C12 115.07(16) . . ?
C8 C13 C12 121.66(17) . . ?
C6 C14 O3 126.54(16) . . ?
C6 C14 C15 111.43(16) . . ?
O3 C14 C15 121.98(16) . . ?
C1 C15 C5 120.37(18) . . ?
C1 C15 C14 134.15(18) . . ?
C5 C15 C14 105.41(15) . . ?
O4 C16 N2 126.40(17) . . ?
O4 C16 C7 125.63(17) . . ?
N2 C16 C7 107.94(15) . . ?
C18 C17 C22 118.69(19) . . ?
C18 C17 N2 130.29(18) . . ?
C22 C17 N2 111.03(16) . . ?
F1 C18 C19 119.41(19) . . ?
F1 C18 C17 119.9(2) . . ?
C19 C18 C17 120.7(2) . . ?
C18 C19 C20 120.17(19) . . ?
C18 C19 H19A 119.9 . . ?
C20 C19 H19A 119.9 . . ?
C19 C20 C21 120.4(2) . . ?
C19 C20 H20A 119.8 . . ?
C21 C20 H20A 119.8 . . ?
C22 C21 C20 118.54(19) . . ?
C22 C21 H21A 120.7 . . ?
C20 C21 H21A 120.7 . . ?
C21 C22 C17 121.50(17) . . ?
C21 C22 C7 130.38(17) . . ?
C17 C22 C7 108.08(16) . . ?
S1 C23 H23A 109.5 . . ?
S1 C23 H23B 109.5 . . ?
H23A C23 H23B 109.5 . . ?
S1 C23 H23C 109.5 . . ?
H23A C23 H23C 109.5 . . ?
H23B C23 H23C 109.5 . . ?
N2 C24 H24A 109.5 . . ?
N2 C24 H24B 109.5 . . ?
H24A C24 H24B 109.5 . . ?
N2 C24 H24C 109.5 . . ?
H24A C24 H24C 109.5 . . ?
H24B C24 H24C 109.5 . . ?

loop_
_geom_bond_atom_site_label_1
_geom_bond_atom_site_label_2
_geom_bond_distance
_geom_bond_site_symmetry_2
_geom_bond_publ_flag
Cl1 C10 1.7386(19) . ?
S1 O2 1.4222(16) . ?
S1 O1 1.4251(15) . ?
S1 N1 1.6817(15) . ?
S1 C23 1.756(2) . ?
F1 C18 1.358(2) . ?
O3 C14 1.361(2) . ?
O3 C13 1.382(2) . ?
O4 C16 1.208(2) . ?
N1 C5 1.430(2) . ?
N1 C6 1.438(2) . ?
N2 C16 1.366(2) . ?
N2 C17 1.404(3) . ?
N2 C24 1.458(2) . ?
C1 C2 1.377(3) . ?
C1 C15 1.394(3) . ?
C1 H1B 0.9300 . ?
C2 C3 1.385(3) . ?
C2 H2B 0.9300 . ?
C3 C4 1.384(3) . ?
C3 H3A 0.9300 . ?
C4 C5 1.385(3) . ?
C4 H4A 0.9300 . ?
C5 C15 1.399(3) . ?
C6 C14 1.346(3) . ?
C6 C7 1.504(2) . ?
C7 C22 1.519(2) . ?
C7 C8 1.542(2) . ?
C7 C16 1.560(2) . ?
C8 C13 1.384(2) . ?
C8 C9 1.397(3) . ?
C9 C10 1.375(3) . ?
C9 H9A 0.9300 . ?
C10 C11 1.386(3) . ?
C11 C12 1.368(3) . ?
C11 H11A 0.9300 . ?
C12 C13 1.390(3) . ?
C12 H12A 0.9300 . ?
C14 C15 1.432(3) . ?
C17 C18 1.382(3) . ?
C17 C22 1.390(3) . ?
C18 C19 1.373(3) . ?
C19 C20 1.379(3) . ?
C19 H19A 0.9300 . ?
C20 C21 1.393(3) . ?
C20 H20A 0.9300 . ?
C21 C22 1.379(3) . ?
C21 H21A 0.9300 . ?
C23 H23A 0.9600 . ?
C23 H23B 0.9600 . ?
C23 H23C 0.9600 . ?
C24 H24A 0.9600 . ?
C24 H24B 0.9600 . ?
C24 H24C 0.9600 . ?

loop_
_geom_torsion_atom_site_label_1
_geom_torsion_atom_site_label_2
_geom_torsion_atom_site_label_3
_geom_torsion_atom_site_label_4
_geom_torsion
_geom_torsion_site_symmetry_1
_geom_torsion_site_symmetry_2
_geom_torsion_site_symmetry_3
_geom_torsion_site_symmetry_4
_geom_torsion_publ_flag
O2 S1 N1 C5 -52.09(16) . . . . ?
O1 S1 N1 C5 179.99(13) . . . . ?
C23 S1 N1 C5 64.15(16) . . . . ?
O2 S1 N1 C6 174.34(14) . . . . ?
O1 S1 N1 C6 46.42(16) . . . . ?
C23 S1 N1 C6 -69.42(16) . . . . ?
C15 C1 C2 C3 -0.3(3) . . . . ?
C1 C2 C3 C4 0.6(3) . . . . ?
C2 C3 C4 C5 -0.4(3) . . . . ?
C3 C4 C5 C15 -0.1(3) . . . . ?
C3 C4 C5 N1 177.30(18) . . . . ?
C6 N1 C5 C4 -178.59(19) . . . . ?
S1 N1 C5 C4 41.4(3) . . . . ?
C6 N1 C5 C15 -0.97(19) . . . . ?
S1 N1 C5 C15 -141.01(13) . . . . ?
C5 N1 C6 C14 1.59(19) . . . . ?
S1 N1 C6 C14 139.28(14) . . . . ?
C5 N1 C6 C7 173.43(16) . . . . ?
S1 N1 C6 C7 -48.9(2) . . . . ?
C14 C6 C7 C22 123.99(19) . . . . ?
N1 C6 C7 C22 -46.6(2) . . . . ?
C14 C6 C7 C8 -0.8(2) . . . . ?
N1 C6 C7 C8 -171.37(16) . . . . ?
C14 C6 C7 C16 -118.23(19) . . . . ?
N1 C6 C7 C16 71.2(2) . . . . ?
C6 C7 C8 C13 -2.1(2) . . . . ?
C22 C7 C8 C13 -130.11(18) . . . . ?
C16 C7 C8 C13 119.85(18) . . . . ?
C6 C7 C8 C9 178.68(15) . . . . ?
C22 C7 C8 C9 50.7(2) . . . . ?
C16 C7 C8 C9 -59.33(19) . . . . ?
C13 C8 C9 C10 -0.8(3) . . . . ?
C7 C8 C9 C10 178.45(16) . . . . ?
C8 C9 C10 C11 0.0(3) . . . . ?
C8 C9 C10 Cl1 179.58(13) . . . . ?
C9 C10 C11 C12 0.9(3) . . . . ?
Cl1 C10 C11 C12 -178.67(15) . . . . ?
C10 C11 C12 C13 -1.0(3) . . . . ?
C14 O3 C13 C8 -0.2(3) . . . . ?
C14 O3 C13 C12 -178.95(17) . . . . ?
C9 C8 C13 O3 -178.06(16) . . . . ?
C7 C8 C13 O3 2.7(3) . . . . ?
C9 C8 C13 C12 0.7(3) . . . . ?
C7 C8 C13 C12 -178.54(17) . . . . ?
C11 C12 C13 O3 179.05(17) . . . . ?
C11 C12 C13 C8 0.2(3) . . . . ?
N1 C6 C14 O3 175.74(17) . . . . ?
C7 C6 C14 O3 3.5(3) . . . . ?
N1 C6 C14 C15 -1.6(2) . . . . ?
C7 C6 C14 C15 -173.84(16) . . . . ?
C13 O3 C14 C6 -3.0(3) . . . . ?
C13 O3 C14 C15 174.12(16) . . . . ?
C2 C1 C15 C5 -0.2(3) . . . . ?
C2 C1 C15 C14 -176.9(2) . . . . ?
C4 C5 C15 C1 0.4(3) . . . . ?
N1 C5 C15 C1 -177.49(16) . . . . ?
C4 C5 C15 C14 177.88(17) . . . . ?
N1 C5 C15 C14 0.0(2) . . . . ?
C6 C14 C15 C1 178.0(2) . . . . ?
O3 C14 C15 C1 0.5(3) . . . . ?
C6 C14 C15 C5 1.0(2) . . . . ?
O3 C14 C15 C5 -176.50(17) . . . . ?
C17 N2 C16 O4 -172.98(19) . . . . ?
C24 N2 C16 O4 -8.1(3) . . . . ?
C17 N2 C16 C7 8.7(2) . . . . ?
C24 N2 C16 C7 173.61(17) . . . . ?
C6 C7 C16 O4 47.5(3) . . . . ?
C22 C7 C16 O4 173.57(18) . . . . ?
C8 C7 C16 O4 -69.9(2) . . . . ?
C6 C7 C16 N2 -134.18(16) . . . . ?
C22 C7 C16 N2 -8.12(18) . . . . ?
C8 C7 C16 N2 108.44(16) . . . . ?
C16 N2 C17 C18 174.45(19) . . . . ?
C24 N2 C17 C18 10.4(3) . . . . ?
C16 N2 C17 C22 -5.8(2) . . . . ?
C24 N2 C17 C22 -169.81(18) . . . . ?
C22 C17 C18 F1 179.14(17) . . . . ?
N2 C17 C18 F1 -1.1(3) . . . . ?
C22 C17 C18 C19 -1.9(3) . . . . ?
N2 C17 C18 C19 177.9(2) . . . . ?
F1 C18 C19 C20 179.6(2) . . . . ?
C17 C18 C19 C20 0.6(3) . . . . ?
C18 C19 C20 C21 0.7(3) . . . . ?
C19 C20 C21 C22 -0.6(3) . . . . ?
C20 C21 C22 C17 -0.8(3) . . . . ?
C20 C21 C22 C7 -178.13(18) . . . . ?
C18 C17 C22 C21 2.0(3) . . . . ?
N2 C17 C22 C21 -177.83(17) . . . . ?
C18 C17 C22 C7 179.87(16) . . . . ?
N2 C17 C22 C7 0.1(2) . . . . ?
C6 C7 C22 C21 -53.4(3) . . . . ?
C8 C7 C22 C21 69.1(2) . . . . ?
C16 C7 C22 C21 -177.62(18) . . . . ?
C6 C7 C22 C17 128.98(16) . . . . ?
C8 C7 C22 C17 -108.58(16) . . . . ?
C16 C7 C22 C17 4.73(18) . . . . ?
